data_7237223
loop_
_publ_author_name
'Yang, Lifeng'
'Cui, Xili'
'Zhang, Yuanbin'
'Yang, Qiwei'
'Xing, Huabin'

_publ_section_title
;
 A highly sensitive flexible metal--organic framework sets a new benchmark
 for separating propyne from propylene
;
_journal_issue 47
_journal_name_full 'Journal of Materials Chemistry A'
_journal_page_first 24452
_journal_paper_doi 10.1039/C8TA08198K
_journal_volume 6
_journal_year 2018
_chemical_formula_sum 'C20 H16 Cu F6 N8 Ti'
_chemical_formula_weight 593.85
_space_group_crystal_system tetragonal
_space_group_IT_number 139
_space_group_name_Hall '-I 4 2'
_space_group_name_H-M_alt 'I 4/m m m'
_atom_sites_solution_hydrogens geom
_audit_creation_method SHELXL-2016/6
_audit_update_record
;
2018-07-24 deposited with the CCDC.
2018-11-14 downloaded from the CCDC.
;
_cell_angle_alpha 90
_cell_angle_beta 90
_cell_angle_gamma 90
_cell_formula_units_Z 2
_cell_length_a 13.097(3)
_cell_length_b 13.097(3)
_cell_length_c 8.628(2)
_cell_measurement_reflns_used 2658
_cell_measurement_temperature 153(2)
_cell_measurement_theta_max 27.02
_cell_measurement_theta_min 2.36
_cell_volume 1480.0(6)
_computing_cell_refinement 'Bruker SAINT'
_computing_data_collection 'Bruker APEX2'
_computing_data_reduction 'Bruker SAINT'
_computing_molecular_graphics 'Bruker SHELXTL'
_computing_publication_material 'Bruker SHELXTL'
_computing_structure_refinement 'SHELXL-2016/6 (Sheldrick, 2016)'
_computing_structure_solution 'SHELXT 2014/5 (Sheldrick, 2014)'
_diffrn_ambient_temperature 153(2)
_diffrn_measured_fraction_theta_full 0.980
_diffrn_measured_fraction_theta_max 0.980
_diffrn_measurement_device_type 'Bruker APEX-II CCD'
_diffrn_measurement_method '\f and \w scans'
_diffrn_radiation_type MoK\a
_diffrn_radiation_wavelength 0.71073
_diffrn_reflns_av_R_equivalents 0.0396
_diffrn_reflns_av_unetI/netI 0.0232
_diffrn_reflns_Laue_measured_fraction_full 0.980
_diffrn_reflns_Laue_measured_fraction_max 0.980
_diffrn_reflns_limit_h_max 15
_diffrn_reflns_limit_h_min -15
_diffrn_reflns_limit_k_max 15
_diffrn_reflns_limit_k_min -15
_diffrn_reflns_limit_l_max 10
_diffrn_reflns_limit_l_min -7
_diffrn_reflns_number 4642
_diffrn_reflns_point_group_measured_fraction_full 0.980
_diffrn_reflns_point_group_measured_fraction_max 0.980
_diffrn_reflns_theta_full 25.000
_diffrn_reflns_theta_max 25.000
_diffrn_reflns_theta_min 2.199
_exptl_absorpt_coefficient_mu 1.047
_exptl_crystal_density_diffrn 1.333
_exptl_crystal_F_000 594
_exptl_crystal_size_max 0.150
_exptl_crystal_size_mid 0.110
_exptl_crystal_size_min 0.090
_refine_diff_density_max 1.056
_refine_diff_density_min -0.864
_refine_diff_density_rms 0.135
_refine_ls_extinction_method none
_refine_ls_goodness_of_fit_ref 1.177
_refine_ls_hydrogen_treatment constr
_refine_ls_matrix_type full
_refine_ls_number_parameters 37
_refine_ls_number_reflns 401
_refine_ls_number_restraints 48
_refine_ls_restrained_S_all 1.113
_refine_ls_R_factor_all 0.0737
_refine_ls_R_factor_gt 0.0704
_refine_ls_shift/su_max 0.000
_refine_ls_shift/su_mean 0.000
_refine_ls_structure_factor_coef Fsqd
_refine_ls_weighting_details 'w=1/[\s^2^(Fo^2^)+25.0000P] where P=(Fo^2^+2Fc^2^)/3'
_refine_ls_weighting_scheme calc
_refine_ls_wR_factor_gt 0.1419
_refine_ls_wR_factor_ref 0.1437
_reflns_Friedel_coverage 0.000
_reflns_number_gt 376
_reflns_number_total 401
_reflns_threshold_expression 'I > 2\s(I)'
_cod_data_source_file c8ta08198k2.cif
_cod_data_source_block 20180410zju_0m_a_sq
_cod_original_cell_volume 1480.0(8)
_cod_database_code 7237223
_shelx_shelxl_version_number 2016/6
_shelx_space_group_comment
;
The symmetry employed for this shelxl refinement is uniquely defined
by the following loop, which should always be used as a source of
symmetry information in preference to the above space-group names.
They are only intended as comments.
;
_shelx_estimated_absorpt_t_min 0.859
_shelx_estimated_absorpt_t_max 0.912

loop_
_space_group_symop_operation_xyz
'x, y, z'
'-y, x, z'
'-x, -y, z'
'y, -x, z'
'x, -y, -z'
'y, x, -z'
'-x, y, -z'
'-y, -x, -z'
'x+1/2, y+1/2, z+1/2'
'-y+1/2, x+1/2, z+1/2'
'-x+1/2, -y+1/2, z+1/2'
'y+1/2, -x+1/2, z+1/2'
'x+1/2, -y+1/2, -z+1/2'
'y+1/2, x+1/2, -z+1/2'
'-x+1/2, y+1/2, -z+1/2'
'-y+1/2, -x+1/2, -z+1/2'
'-x, -y, -z'
'y, -x, -z'
'x, y, -z'
'-y, x, -z'
'-x, y, z'
'-y, -x, z'
'x, -y, z'
'y, x, z'
'-x+1/2, -y+1/2, -z+1/2'
'y+1/2, -x+1/2, -z+1/2'
'x+1/2, y+1/2, -z+1/2'
'-y+1/2, x+1/2, -z+1/2'
'-x+1/2, y+1/2, z+1/2'
'-y+1/2, -x+1/2, z+1/2'
'x+1/2, -y+1/2, z+1/2'
'y+1/2, x+1/2, z+1/2'

loop_
_atom_site_label
_atom_site_type_symbol
_atom_site_fract_x
_atom_site_fract_y
_atom_site_fract_z
_atom_site_U_iso_or_equiv
_atom_site_adp_type
_atom_site_occupancy
_atom_site_site_symmetry_order
_atom_site_calc_flag
_atom_site_refinement_flags_posn
_atom_site_refinement_flags_adp
_atom_site_refinement_flags_occupancy
_atom_site_disorder_assembly
_atom_site_disorder_group
Cu1 Cu 0.000000 0.000000 0.500000 0.0166(6) Uani 1 16 d S T P . .
Ti1 Ti 0.000000 0.000000 0.000000 0.0546(14) Uani 1 16 d S T P . .
F1 F 0.000000 0.000000 0.2195(11) 0.0403(14) Uani 1 8 d S TU P . .
N1 N 0.000000 0.1549(6) 0.500000 0.022 Uani 1 4 d S TU P . .
C1 C 0.000000 0.2080(7) 0.3688(11) 0.049(2) Uani 1 2 d S TU P . .
H1 H 0.000000 0.172454 0.272801 0.059 Uiso 1 2 calc R U P . .
C2 C 0.000000 0.3142(8) 0.3678(13) 0.068(3) Uani 1 2 d S TU P A .
H2 H 0.000000 0.349654 0.271742 0.082 Uiso 1 2 calc R U P . .
C3 C 0.000000 0.3669(11) 0.500000 0.057(4) Uani 1 4 d S TU P . .
F2 F 0.1360(8) 0.0341(7) 0.000000 0.063(3) Uani 0.5 2 d S TU P . .
N2 N 0.000000 0.4734(9) 0.4424(13) 0.046(4) Uani 0.25 2 d S TU P A 1
N2' N 0.000000 0.4734(9) 0.4424(13) 0.046(4) Uani 0.25 2 d S TU P A 2

loop_
_atom_site_aniso_label
_atom_site_aniso_U_11
_atom_site_aniso_U_22
_atom_site_aniso_U_33
_atom_site_aniso_U_23
_atom_site_aniso_U_13
_atom_site_aniso_U_12
Cu1 0.0097(7) 0.0097(7) 0.0305(13) 0.000 0.000 0.000
Ti1 0.070(2) 0.070(2) 0.024(2) 0.000 0.000 0.000
F1 0.0403(14) 0.0403(14) 0.0402(18) 0.000 0.000 0.000
N1 0.022 0.022 0.023 0.000 0.000 0.000
C1 0.050(2) 0.048(2) 0.049(2) 0.0004(10) 0.000 0.000
C2 0.068(3) 0.067(3) 0.068(3) 0.0012(10) 0.000 0.000
C3 0.057(4) 0.056(4) 0.057(4) 0.000 0.000 0.000
F2 0.063(3) 0.064(3) 0.063(3) 0.000 0.000 -0.0003(10)
N2 0.047(4) 0.046(4) 0.046(4) 0.0000(9) 0.000 0.000
N2' 0.047(4) 0.046(4) 0.046(4) 0.0000(9) 0.000 0.000

loop_
_atom_type_symbol
_atom_type_description
_atom_type_scat_dispersion_real
_atom_type_scat_dispersion_imag
_atom_type_scat_source
C C 0.0033 0.0016 'International Tables Vol C Tables 4.2.6.8 and 6.1.1.4'
H H 0.0000 0.0000 'International Tables Vol C Tables 4.2.6.8 and 6.1.1.4'
Cu Cu 0.3201 1.2651 'International Tables Vol C Tables 4.2.6.8 and 6.1.1.4'
F F 0.0171 0.0103 'International Tables Vol C Tables 4.2.6.8 and 6.1.1.4'
N N 0.0061 0.0033 'International Tables Vol C Tables 4.2.6.8 and 6.1.1.4'
O O 0.0106 0.0060 'International Tables Vol C Tables 4.2.6.8 and 6.1.1.4'
Ti Ti 0.2776 0.4457 'International Tables Vol C Tables 4.2.6.8 and 6.1.1.4'

loop_
_geom_angle_atom_site_label_1
_geom_angle_atom_site_label_2
_geom_angle_atom_site_label_3
_geom_angle
_geom_angle_site_symmetry_1
_geom_angle_site_symmetry_3
N1 Cu1 N1 180.0 18_556 2
N1 Cu1 N1 90.0 18_556 17_556
N1 Cu1 N1 90.000(1) 2 17_556
N1 Cu1 N1 90.000(1) 18_556 .
N1 Cu1 N1 90.0 2 .
N1 Cu1 N1 180.0 17_556 .
N1 Cu1 F1 90.0 18_556 .
N1 Cu1 F1 90.0 2 .
N1 Cu1 F1 90.0 17_556 .
N1 Cu1 F1 90.0 . .
N1 Cu1 F1 90.000(1) 18_556 17_556
N1 Cu1 F1 90.000(1) 2 17_556
N1 Cu1 F1 90.000(1) 17_556 17_556
N1 Cu1 F1 90.000(1) . 17_556
F1 Cu1 F1 180.0 . 17_556
F2 Ti1 F2 61.9(6) 17 22
F2 Ti1 F2 118.1(6) 17 6
F2 Ti1 F2 180.0(6) 22 6
F2 Ti1 F2 28.1(6) 17 21
F2 Ti1 F2 90.0 22 21
F2 Ti1 F2 90.0 6 21
F2 Ti1 F2 151.9(6) 17 5
F2 Ti1 F2 90.0 22 5
F2 Ti1 F2 90.0 6 5
F2 Ti1 F2 180.0(6) 21 5
F2 Ti1 F2 90.0 17 2
F2 Ti1 F2 151.9(6) 22 2
F2 Ti1 F2 28.1(6) 6 2
F2 Ti1 F2 61.9(6) 21 2
F2 Ti1 F2 118.1(6) 5 2
F2 Ti1 F2 90.0 17 18
F2 Ti1 F2 28.1(6) 22 18
F2 Ti1 F2 151.9(6) 6 18
F2 Ti1 F2 118.1(6) 21 18
F2 Ti1 F2 61.9(6) 5 18
F2 Ti1 F2 180.0(6) 2 18
F2 Ti1 F2 180.0 17 .
F2 Ti1 F2 118.1(6) 22 .
F2 Ti1 F2 61.9(6) 6 .
F2 Ti1 F2 151.9(6) 21 .
F2 Ti1 F2 28.1(6) 5 .
F2 Ti1 F2 90.0 2 .
F2 Ti1 F2 90.0 18 .
F2 Ti1 F1 90.0 17 17
F2 Ti1 F1 90.0 22 17
F2 Ti1 F1 90.0 6 17
F2 Ti1 F1 90.0 21 17
F2 Ti1 F1 90.0 5 17
F2 Ti1 F1 90.0 2 17
F2 Ti1 F1 90.0 18 17
F2 Ti1 F1 90.0 . 17
F2 Ti1 F1 90.0 17 .
F2 Ti1 F1 90.0 22 .
F2 Ti1 F1 90.0 6 .
F2 Ti1 F1 90.0 21 .
F2 Ti1 F1 90.0 5 .
F2 Ti1 F1 90.0 2 .
F2 Ti1 F1 90.0 18 .
F2 Ti1 F1 90.0 . .
F1 Ti1 F1 180.0 17 .
Ti1 F1 Cu1 180.0 . .
C1 N1 C1 116.8(10) 19_556 .
C1 N1 Cu1 121.6(5) 19_556 .
C1 N1 Cu1 121.6(5) . .
C2 C1 N1 121.9(9) . .
C2 C1 H1 119.0 . .
N1 C1 H1 119.0 . .
C1 C2 C3 120.9(11) . .
C1 C2 H2 119.6 . .
C3 C2 H2 119.6 . .
C2 C3 C2 117.6(15) 19_556 .
C2 C3 N2 101.6(7) 19_556 19_556
C2 C3 N2 140.8(10) . 19_556
C2 C3 N2' 140.8(10) 19_556 .
C2 C3 N2' 101.6(7) . .
C2 C3 N2 140.8(10) 19_556 .
C2 C3 N2 101.6(7) . .
N2 C3 N2 39.2(9) 19_556 .
F2 F2 Ti1 75.9(3) 5 .
N2 N2 N2 90.003(2) 3_565 19_556
N2 N2 N2 55.0(11) 3_565 17_566
N2 N2 N2 35.0(11) 19_556 17_566
N2 N2 C3 160.4(5) 3_565 .
N2 N2 C3 70.4(5) 19_556 .
N2 N2 C3 105.4(13) 17_566 .

loop_
_geom_bond_atom_site_label_1
_geom_bond_atom_site_label_2
_geom_bond_distance
_geom_bond_site_symmetry_2
Cu1 N1 2.028(8) 18_556
Cu1 N1 2.028(8) 2
Cu1 N1 2.028(8) 17_556
Cu1 N1 2.028(8) .
Cu1 F1 2.420(9) .
Cu1 F1 2.420(9) 17_556
Ti1 F2 1.836(11) 17
Ti1 F2 1.836(11) 22
Ti1 F2 1.836(11) 6
Ti1 F2 1.836(11) 21
Ti1 F2 1.836(11) 5
Ti1 F2 1.836(11) 2
Ti1 F2 1.836(11) 18
Ti1 F2 1.836(11) .
Ti1 F1 1.894(9) 17
Ti1 F1 1.894(9) .
N1 C1 1.329(10) 19_556
N1 C1 1.329(10) .
C1 C2 1.391(13) .
C1 H1 0.9500 .
C2 C3 1.333(13) .
C2 H2 0.9500 .
C3 N2 1.480(17) 19_556
C3 N2' 1.480(17) .
C3 N2 1.480(17) .
F2 F2 0.892(19) 5
N2 N2 0.70(2) 3_565
N2 N2 0.99(2) 19_556
N2 N2 1.21(2) 17_566

loop_
_geom_torsion_atom_site_label_1
_geom_torsion_atom_site_label_2
_geom_torsion_atom_site_label_3
_geom_torsion_atom_site_label_4
_geom_torsion
_geom_torsion_site_symmetry_1
_geom_torsion_site_symmetry_4
C1 N1 C1 C2 0.000(2) 19_556 .
Cu1 N1 C1 C2 180.000(2) . .
N1 C1 C2 C3 0.000(3) . .
C1 C2 C3 C2 0.000(3) . 19_556
C1 C2 C3 N2 180.000(4) . 19_556
C1 C2 C3 N2' 180.000(3) . .
C1 C2 C3 N2 180.000(3) . .
F2 Ti1 F2 F2 0.0 22 5
F2 Ti1 F2 F2 180.0 6 5
F2 Ti1 F2 F2 180.0 21 5
F2 Ti1 F2 F2 180.0 2 5
F2 Ti1 F2 F2 0.0 18 5
F1 Ti1 F2 F2 -90.000(0) 17 5
F1 Ti1 F2 F2 90.0 . 5
C2 C3 N2 N2 0.000(14) 19_556 3_565
C2 C3 N2 N2 180.000(18) . 3_565
N2 C3 N2 N2 0.000(14) 19_556 3_565
C2 C3 N2 N2 0.000(5) 19_556 19_556
C2 C3 N2 N2 180.000(3) . 19_556
C2 C3 N2 N2 0.000(6) 19_556 17_566
C2 C3 N2 N2 180.000(3) . 17_566
N2 C3 N2 N2 0.000(3) 19_556 17_566
